data_1565166
loop_
_publ_author_name
'Bai, Chao'
'Fu, Xin-Yu'
'Hu, Huai-Ming'
'He, Shi'
'Wang, Xiaofang'
'Xue, Gang-Lin'

_publ_section_title
;
 Construction of visible luminescent lanthanide coordination compounds
 with different stacking modes based on a carboxylate substituted
 terpyridyl derivative ligand
;
_journal_name_full 'Inorganica Chimica Acta'
_journal_page_first 119550
_journal_paper_doi 10.1016/j.ica.2020.119550
_journal_volume 506
_journal_year 2020
_chemical_formula_moiety 'C132 H92 N18 O19 Sm2'
_chemical_formula_sum 'C132 H92 N18 O19 Sm2'
_chemical_formula_weight 2534.93
_space_group_crystal_system orthorhombic
_space_group_IT_number 61
_space_group_name_Hall '-P 2ac 2ab'
_space_group_name_H-M_alt 'P b c a'
_atom_sites_solution_hydrogens mixed
_audit_creation_method SHELXL-2014/7
_cell_angle_alpha 90
_cell_angle_beta 90
_cell_angle_gamma 90
_cell_formula_units_Z 4
_cell_length_a 11.2950(8)
_cell_length_b 25.1086(18)
_cell_length_c 39.682(3)
_cell_measurement_reflns_used 9958
_cell_measurement_temperature 296(2)
_cell_measurement_theta_max 24.85
_cell_measurement_theta_min 2.48
_cell_volume 11253.9(14)
_computing_cell_refinement 'Bruker SMART'
_computing_data_collection 'Bruker SMART'
_computing_data_reduction 'Bruker SAINT'
_computing_molecular_graphics 'Bruker SHELXTL'
_computing_publication_material 'Bruker SHELXTL'
_computing_structure_refinement 'SHELXL-2014/7 (Sheldrick, 2014)'
_computing_structure_solution 'SHELXS-97 (Sheldrick, 1990)'
_diffrn_ambient_temperature 296(2)
_diffrn_measured_fraction_theta_full 1.000
_diffrn_measured_fraction_theta_max 1.000
_diffrn_measurement_device_type 'CCD area detector'
_diffrn_measurement_method 'phi and omega scans'
_diffrn_radiation_type MoK\a
_diffrn_radiation_wavelength 0.71073
_diffrn_reflns_av_R_equivalents 0.0442
_diffrn_reflns_av_unetI/netI 0.0323
_diffrn_reflns_Laue_measured_fraction_full 1.000
_diffrn_reflns_Laue_measured_fraction_max 1.000
_diffrn_reflns_limit_h_max 11
_diffrn_reflns_limit_h_min -13
_diffrn_reflns_limit_k_max 26
_diffrn_reflns_limit_k_min -29
_diffrn_reflns_limit_l_max 47
_diffrn_reflns_limit_l_min -40
_diffrn_reflns_number 54138
_diffrn_reflns_point_group_measured_fraction_full 1.000
_diffrn_reflns_point_group_measured_fraction_max 1.000
_diffrn_reflns_theta_full 25.049
_diffrn_reflns_theta_max 25.049
_diffrn_reflns_theta_min 1.920
_exptl_absorpt_coefficient_mu 1.114
_exptl_absorpt_correction_T_max 0.886
_exptl_absorpt_correction_T_min 0.839
_exptl_absorpt_correction_type multi-scan
_exptl_absorpt_process_details sadabs
_exptl_crystal_colour yellow
_exptl_crystal_density_diffrn 1.496
_exptl_crystal_description block
_exptl_crystal_F_000 5144
_exptl_crystal_size_max 0.16
_exptl_crystal_size_mid 0.13
_exptl_crystal_size_min 0.11
_refine_diff_density_max 0.455
_refine_diff_density_min -0.578
_refine_diff_density_rms 0.065
_refine_ls_extinction_coef .
_refine_ls_extinction_method none
_refine_ls_goodness_of_fit_ref 1.013
_refine_ls_hydrogen_treatment mixed
_refine_ls_matrix_type full
_refine_ls_number_parameters 796
_refine_ls_number_reflns 9967
_refine_ls_number_restraints 4
_refine_ls_restrained_S_all 1.013
_refine_ls_R_factor_all 0.0453
_refine_ls_R_factor_gt 0.0315
_refine_ls_shift/su_max 0.003
_refine_ls_shift/su_mean 0.000
_refine_ls_structure_factor_coef Fsqd
_refine_ls_weighting_details 'w=1/[\s^2^(Fo^2^)+(0.0360P)^2^+7.7126P] where P=(Fo^2^+2Fc^2^)/3'
_refine_ls_weighting_scheme calc
_refine_ls_wR_factor_gt 0.0733
_refine_ls_wR_factor_ref 0.0802
_reflns_Friedel_coverage 0.000
_reflns_Friedel_fraction_full .
_reflns_Friedel_fraction_max .
_reflns_number_gt 7862
_reflns_number_total 9967
_reflns_threshold_expression 'I > 2\s(I)'
_cod_data_source_file Compound2.cif
_cod_data_source_block nw2175_0m
_cod_original_cell_volume 11254.0(14)
_cod_database_code 1565166
_shelx_shelxl_version_number 2014/7
_shelx_space_group_comment
;
The symmetry employed for this shelxl refinement is uniquely defined
by the following loop, which should always be used as a source of
symmetry information in preference to the above space-group names.
They are only intended as comments.
;

loop_
_space_group_symop_operation_xyz
'x, y, z'
'-x+1/2, -y, z+1/2'
'-x, y+1/2, -z+1/2'
'x+1/2, -y+1/2, -z'
'-x, -y, -z'
'x-1/2, y, -z-1/2'
'x, -y-1/2, z-1/2'
'-x-1/2, y-1/2, z'

loop_
_atom_site_label
_atom_site_type_symbol
_atom_site_fract_x
_atom_site_fract_y
_atom_site_fract_z
_atom_site_U_iso_or_equiv
_atom_site_adp_type
_atom_site_occupancy
_atom_site_site_symmetry_order
_atom_site_calc_flag
_atom_site_refinement_flags_posn
_atom_site_refinement_flags_adp
_atom_site_refinement_flags_occupancy
_atom_site_disorder_assembly
_atom_site_disorder_group
Sm1 Sm 0.42029(2) 0.61563(2) 0.92213(2) 0.03472(6) Uani 1 1 d . . . . .
N1 N 0.6344(2) 0.63586(10) 0.94298(7) 0.0409(6) Uani 1 1 d . . . . .
N2 N 0.5450(2) 0.53612(9) 0.94466(6) 0.0335(5) Uani 1 1 d . . . . .
N3 N 0.3258(2) 0.52215(10) 0.91801(6) 0.0418(6) Uani 1 1 d . . . . .
N4 N 0.4643(3) 0.39373(11) 0.87130(7) 0.0512(7) Uani 1 1 d . . . . .
N5 N 0.7625(2) 0.43104(10) 0.84951(7) 0.0434(6) Uani 1 1 d . . . . .
N6 N 1.0161(3) 0.50651(14) 0.82494(8) 0.0623(8) Uani 1 1 d . . . . .
N7 N 0.0371(2) 0.64920(12) 0.87249(8) 0.0515(7) Uani 1 1 d . . . . .
N8 N 0.0212(2) 0.75847(11) 0.81535(7) 0.0443(6) Uani 1 1 d . . . . .
N9 N 0.0829(3) 0.88151(14) 0.77309(9) 0.0727(11) Uani 1 1 d . . . . .
O1 O 0.6273(2) 0.33038(9) 1.02332(6) 0.0514(6) Uani 1 1 d . . . . .
O2 O 0.6718(2) 0.41522(9) 1.02378(6) 0.0554(6) Uani 1 1 d . . . . .
O3 O 0.54208(18) 0.58547(9) 0.87422(5) 0.0438(5) Uani 1 1 d . . . . .
O4 O 0.35656(19) 0.60521(9) 0.86313(6) 0.0481(6) Uani 1 1 d . . . . .
O5 O 0.44862(19) 0.70262(9) 0.90368(6) 0.0494(6) Uani 1 1 d . . . . .
O6 O 0.3378(2) 0.77450(10) 0.89443(6) 0.0619(7) Uani 1 1 d . . . . .
C1 C 0.6755(3) 0.68601(13) 0.94400(9) 0.0524(9) Uani 1 1 d . . . . .
H1 H 0.6271 0.7130 0.9358 0.063 Uiso 1 1 calc R U . . .
C2 C 0.7843(3) 0.69981(14) 0.95636(10) 0.0569(10) Uani 1 1 d . . . . .
H2 H 0.8085 0.7352 0.9566 0.068 Uiso 1 1 calc R U . . .
C3 C 0.8561(3) 0.66076(14) 0.96826(10) 0.0589(10) Uani 1 1 d . . . . .
H3 H 0.9304 0.6689 0.9770 0.071 Uiso 1 1 calc R U . . .
C4 C 0.8169(3) 0.60871(14) 0.96721(9) 0.0533(9) Uani 1 1 d . . . . .
H4 H 0.8647 0.5814 0.9753 0.064 Uiso 1 1 calc R U . . .
C5 C 0.7062(3) 0.59737(12) 0.95414(8) 0.0369(7) Uani 1 1 d . . . . .
C6 C 0.6616(3) 0.54201(11) 0.95138(7) 0.0355(7) Uani 1 1 d . . . . .
C7 C 0.7353(3) 0.49843(12) 0.95531(8) 0.0409(7) Uani 1 1 d . . . . .
H7 H 0.8158 0.5037 0.9590 0.049 Uiso 1 1 calc R U . . .
C8 C 0.6906(3) 0.44700(11) 0.95388(7) 0.0355(7) Uani 1 1 d . . . . .
C9 C 0.5699(3) 0.44166(12) 0.94894(8) 0.0395(7) Uani 1 1 d . . . . .
H9 H 0.5354 0.4080 0.9489 0.047 Uiso 1 1 calc R U . . .
C10 C 0.5004(3) 0.48650(11) 0.94402(7) 0.0343(7) Uani 1 1 d . . . . .
C11 C 0.3724(3) 0.48206(12) 0.93618(8) 0.0394(7) Uani 1 1 d . . . . .
C12 C 0.3060(3) 0.43911(14) 0.94666(10) 0.0541(9) Uani 1 1 d . . . . .
H12 H 0.3401 0.4120 0.9594 0.065 Uiso 1 1 calc R U . . .
C13 C 0.1876(3) 0.43708(17) 0.93789(12) 0.0713(12) Uani 1 1 d . . . . .
H13 H 0.1403 0.4090 0.9451 0.086 Uiso 1 1 calc R U . . .
C14 C 0.1409(4) 0.47672(18) 0.91857(11) 0.0728(12) Uani 1 1 d . . . . .
H14 H 0.0620 0.4755 0.9119 0.087 Uiso 1 1 calc R U . . .
C15 C 0.2122(3) 0.51865(15) 0.90909(10) 0.0567(9) Uani 1 1 d . . . . .
H15 H 0.1797 0.5456 0.8959 0.068 Uiso 1 1 calc R U . . .
C16 C 0.7713(3) 0.40076(11) 0.95607(8) 0.0363(7) Uani 1 1 d . . . . .
C17 C 0.8556(3) 0.39421(13) 0.93067(8) 0.0452(8) Uani 1 1 d . . . . .
H17 H 0.8594 0.4187 0.9131 0.054 Uiso 1 1 calc R U . . .
C18 C 0.9329(3) 0.35201(14) 0.93131(9) 0.0491(9) Uani 1 1 d . . . . .
H18 H 0.9884 0.3481 0.9142 0.059 Uiso 1 1 calc R U . . .
C19 C 0.9288(3) 0.31581(14) 0.95681(10) 0.0505(9) Uani 1 1 d . . . . .
H19 H 0.9828 0.2878 0.9574 0.061 Uiso 1 1 calc R U . . .
C20 C 0.8439(3) 0.32074(12) 0.98200(9) 0.0471(8) Uani 1 1 d . . . . .
H20 H 0.8402 0.2955 0.9991 0.056 Uiso 1 1 calc R U . . .
C21 C 0.7644(3) 0.36306(12) 0.98191(8) 0.0373(7) Uani 1 1 d . . . . .
C22 C 0.6807(3) 0.36985(13) 1.01111(8) 0.0405(7) Uani 1 1 d . . . . .
C23 C 0.4085(3) 0.35197(16) 0.88484(10) 0.0603(10) Uani 1 1 d . . . . .
H23 H 0.3268 0.3543 0.8875 0.072 Uiso 1 1 calc R U . . .
C24 C 0.4625(4) 0.30641(16) 0.89501(10) 0.0654(11) Uani 1 1 d . . . . .
H24 H 0.4191 0.2787 0.9044 0.079 Uiso 1 1 calc R U . . .
C25 C 0.5824(4) 0.30236(16) 0.89114(10) 0.0650(11) Uani 1 1 d . . . . .
H25 H 0.6222 0.2718 0.8980 0.078 Uiso 1 1 calc R U . . .
C26 C 0.6433(3) 0.34424(13) 0.87696(9) 0.0516(9) Uani 1 1 d . . . . .
H26 H 0.7247 0.3421 0.8737 0.062 Uiso 1 1 calc R U . . .
C27 C 0.5821(3) 0.38951(12) 0.86766(8) 0.0427(8) Uani 1 1 d . . . . .
C28 C 0.6441(3) 0.43505(12) 0.85152(8) 0.0399(7) Uani 1 1 d . . . . .
C29 C 0.5826(3) 0.47772(12) 0.83806(8) 0.0412(7) Uani 1 1 d . . . . .
H29 H 0.5010 0.4800 0.8408 0.049 Uiso 1 1 calc R U . . .
C30 C 0.6430(3) 0.51706(12) 0.82048(8) 0.0415(7) Uani 1 1 d . . . . .
C31 C 0.7659(3) 0.51222(13) 0.81792(8) 0.0447(8) Uani 1 1 d . . . . .
H31 H 0.8097 0.5373 0.8060 0.054 Uiso 1 1 calc R U . . .
C32 C 0.8214(3) 0.46954(13) 0.83333(8) 0.0426(8) Uani 1 1 d . . . . .
C33 C 0.9532(3) 0.46324(15) 0.83262(8) 0.0497(9) Uani 1 1 d . . . . .
C34 C 1.0055(3) 0.41475(17) 0.84024(10) 0.0641(10) Uani 1 1 d . . . . .
H34 H 0.9587 0.3854 0.8454 0.077 Uiso 1 1 calc R U . . .
C35 C 1.1257(4) 0.4101(2) 0.84012(12) 0.0825(14) Uani 1 1 d . . . . .
H35 H 1.1619 0.3779 0.8454 0.099 Uiso 1 1 calc R U . . .
C36 C 1.1918(4) 0.4539(2) 0.83211(12) 0.0853(15) Uani 1 1 d . . . . .
H36 H 1.2740 0.4519 0.8316 0.102 Uiso 1 1 calc R U . . .
C37 C 1.1354(4) 0.5006(2) 0.82491(11) 0.0788(13) Uani 1 1 d . . . . .
H37 H 1.1815 0.5301 0.8197 0.095 Uiso 1 1 calc R U . . .
C38 C 0.5766(3) 0.55955(13) 0.80216(8) 0.0439(8) Uani 1 1 d . . . . .
C39 C 0.6010(4) 0.56610(16) 0.76807(9) 0.0667(11) Uani 1 1 d . . . . .
H39 H 0.6639 0.5475 0.7586 0.080 Uiso 1 1 calc R U . . .
C40 C 0.5344(5) 0.59946(19) 0.74795(11) 0.0928(16) Uani 1 1 d . . . . .
H40 H 0.5536 0.6038 0.7253 0.111 Uiso 1 1 calc R U . . .
C41 C 0.4400(5) 0.6261(2) 0.76146(11) 0.0942(17) Uani 1 1 d . . . . .
H41 H 0.3924 0.6473 0.7479 0.113 Uiso 1 1 calc R U . . .
C42 C 0.4160(4) 0.62129(16) 0.79541(10) 0.0658(11) Uani 1 1 d . . . . .
H42 H 0.3527 0.6401 0.8046 0.079 Uiso 1 1 calc R U . . .
C43 C 0.4838(3) 0.58910(13) 0.81621(8) 0.0439(8) Uani 1 1 d . . . . .
C44 C 0.4595(3) 0.59227(12) 0.85333(8) 0.0397(7) Uani 1 1 d . . . . .
C45 C -0.0378(3) 0.61409(15) 0.88620(10) 0.0591(10) Uani 1 1 d . . . . .
H45 H -0.0114 0.5939 0.9044 0.071 Uiso 1 1 calc R U . . .
C46 C -0.1517(3) 0.60607(16) 0.87500(11) 0.0637(11) Uani 1 1 d . . . . .
H46 H -0.2014 0.5818 0.8857 0.076 Uiso 1 1 calc R U . . .
C47 C -0.1898(3) 0.63457(16) 0.84792(11) 0.0642(11) Uani 1 1 d . . . . .
H47 H -0.2662 0.6300 0.8397 0.077 Uiso 1 1 calc R U . . .
C48 C -0.1145(3) 0.67011(15) 0.83296(10) 0.0584(10) Uani 1 1 d . . . . .
H48 H -0.1386 0.6893 0.8141 0.070 Uiso 1 1 calc R U . . .
C49 C -0.0015(3) 0.67728(13) 0.84611(9) 0.0453(8) Uani 1 1 d . . . . .
C50 C 0.0778(3) 0.71911(13) 0.83176(8) 0.0412(7) Uani 1 1 d . . . . .
C51 C 0.2002(3) 0.71797(13) 0.83545(8) 0.0409(7) Uani 1 1 d . . . . .
H51 H 0.2365 0.6903 0.8471 0.049 Uiso 1 1 calc R U . . .
C52 C 0.2673(3) 0.75855(12) 0.82154(8) 0.0404(7) Uani 1 1 d . . . . .
C53 C 0.2083(3) 0.79949(13) 0.80501(8) 0.0432(8) Uani 1 1 d . . . . .
H53 H 0.2506 0.8274 0.7954 0.052 Uiso 1 1 calc R U . . .
C54 C 0.0852(3) 0.79833(13) 0.80292(8) 0.0422(8) Uani 1 1 d . . . . .
C55 C 0.0197(3) 0.84263(14) 0.78635(8) 0.0464(8) Uani 1 1 d . . . . .
C56 C -0.1024(3) 0.84243(16) 0.78544(10) 0.0601(10) Uani 1 1 d . . . . .
H56 H -0.1449 0.8153 0.7958 0.072 Uiso 1 1 calc R U . . .
C57 C -0.1604(4) 0.88304(19) 0.76896(12) 0.0764(14) Uani 1 1 d . . . . .
H57 H -0.2426 0.8834 0.7677 0.092 Uiso 1 1 calc R U . . .
C58 C -0.0960(5) 0.9225(2) 0.75464(11) 0.0850(16) Uani 1 1 d . . . . .
H58 H -0.1329 0.9501 0.7431 0.102 Uiso 1 1 calc R U . . .
C59 C 0.0244(5) 0.9209(2) 0.75755(12) 0.0920(16) Uani 1 1 d . . . . .
H59 H 0.0681 0.9486 0.7482 0.110 Uiso 1 1 calc R U . . .
C60 C 0.3998(3) 0.75832(13) 0.82228(9) 0.0471(9) Uani 1 1 d . . . . .
C61 C 0.4590(3) 0.76903(18) 0.79252(11) 0.0733(13) Uani 1 1 d . . . . .
H61 H 0.4162 0.7763 0.7730 0.088 Uiso 1 1 calc R U . . .
C62 C 0.5824(4) 0.7691(2) 0.79163(14) 0.103(2) Uani 1 1 d . . . . .
H62 H 0.6218 0.7774 0.7717 0.124 Uiso 1 1 calc R U . . .
C63 C 0.6459(4) 0.7568(2) 0.82012(13) 0.102(2) Uani 1 1 d . . . . .
H63 H 0.7282 0.7565 0.8195 0.122 Uiso 1 1 calc R U . . .
C64 C 0.5878(3) 0.74513(17) 0.84939(12) 0.0716(13) Uani 1 1 d . . . . .
H64 H 0.6313 0.7362 0.8685 0.086 Uiso 1 1 calc R U . . .
C65 C 0.4651(3) 0.74638(13) 0.85122(9) 0.0454(8) Uani 1 1 d . . . . .
C66 C 0.4111(3) 0.74073(13) 0.88540(9) 0.0432(8) Uani 1 1 d . . . . .
O7 O 0.2160(2) 0.65230(10) 0.91966(6) 0.0522(6) Uani 1 1 d D . . . .
H7A H 0.168(3) 0.6519(14) 0.9030(7) 0.063 Uiso 1 1 d D U . . .
H7B H 0.202(3) 0.6811(10) 0.9297(9) 0.063 Uiso 1 1 d D U . . .
O8 O 0.7544(4) 0.24063(17) 0.04531(11) 0.1110(13) Uani 1 1 d D . . . .
H8B H 0.714(5) 0.231(2) 0.0629(10) 0.133 Uiso 1 1 d D U . . .
H8A H 0.734(6) 0.2086(13) 0.0381(16) 0.133 Uiso 1 1 d D U . . .
O9 O 0.4308(6) 0.3276(3) 0.97644(16) 0.118(2) Uani 0.6 1 d . . P . .
O9' O 0.4914(7) 0.2752(4) 0.9764(2) 0.099(3) Uani 0.4 1 d . . P . .
O10 O 0.0601(6) 0.5416(4) 0.9834(2) 0.131(3) Uani 0.5 1 d . . P . .

loop_
_atom_site_aniso_label
_atom_site_aniso_U_11
_atom_site_aniso_U_22
_atom_site_aniso_U_33
_atom_site_aniso_U_23
_atom_site_aniso_U_13
_atom_site_aniso_U_12
Sm1 0.03410(10) 0.03810(10) 0.03198(9) 0.00197(7) -0.00039(7) 0.00389(7)
N1 0.0435(15) 0.0359(14) 0.0433(16) -0.0023(12) -0.0064(12) 0.0007(12)
N2 0.0324(13) 0.0384(14) 0.0296(13) 0.0006(11) -0.0003(10) -0.0006(11)
N3 0.0367(15) 0.0487(16) 0.0400(16) -0.0027(12) -0.0050(12) -0.0004(12)
N4 0.0468(17) 0.0569(18) 0.0499(18) -0.0003(14) 0.0049(14) -0.0035(14)
N5 0.0430(16) 0.0466(16) 0.0407(16) -0.0043(12) 0.0016(12) 0.0025(13)
N6 0.0420(18) 0.084(2) 0.061(2) -0.0017(17) 0.0038(15) -0.0063(17)
N7 0.0361(15) 0.0596(18) 0.0589(19) 0.0014(15) 0.0042(14) -0.0079(14)
N8 0.0336(15) 0.0562(17) 0.0432(16) -0.0051(13) -0.0033(12) 0.0051(13)
N9 0.057(2) 0.089(3) 0.072(2) 0.035(2) 0.0142(17) 0.0301(19)
O1 0.0526(14) 0.0578(15) 0.0438(14) 0.0016(11) 0.0048(11) -0.0102(12)
O2 0.0790(17) 0.0461(14) 0.0411(14) -0.0003(11) 0.0141(12) 0.0154(13)
O3 0.0385(12) 0.0588(14) 0.0340(12) -0.0029(10) -0.0023(10) 0.0081(11)
O4 0.0369(12) 0.0659(15) 0.0414(13) 0.0023(11) 0.0017(10) 0.0091(11)
O5 0.0507(13) 0.0457(13) 0.0517(14) 0.0155(11) -0.0053(11) 0.0009(11)
O6 0.0556(15) 0.0693(17) 0.0608(17) 0.0026(13) -0.0042(13) 0.0197(14)
C1 0.062(2) 0.0370(19) 0.058(2) -0.0004(16) -0.0128(19) 0.0005(17)
C2 0.066(2) 0.0385(19) 0.066(3) -0.0052(17) -0.007(2) -0.0103(18)
C3 0.049(2) 0.057(2) 0.071(3) -0.0062(19) -0.0144(19) -0.0124(19)
C4 0.043(2) 0.052(2) 0.065(2) 0.0019(17) -0.0138(17) 0.0007(16)
C5 0.0377(17) 0.0397(17) 0.0332(17) -0.0007(13) -0.0013(13) -0.0015(14)
C6 0.0380(17) 0.0374(16) 0.0311(17) 0.0030(13) -0.0006(13) 0.0009(13)
C7 0.0339(17) 0.0454(18) 0.0434(19) 0.0021(14) -0.0023(14) -0.0002(14)
C8 0.0384(17) 0.0376(17) 0.0306(17) 0.0024(13) 0.0031(13) 0.0045(14)
C9 0.0431(19) 0.0403(17) 0.0351(17) 0.0033(13) 0.0004(14) -0.0034(15)
C10 0.0333(16) 0.0379(17) 0.0316(16) 0.0009(13) 0.0029(13) -0.0012(13)
C11 0.0353(17) 0.0429(18) 0.0400(18) -0.0051(14) 0.0005(14) -0.0026(14)
C12 0.045(2) 0.055(2) 0.063(2) 0.0052(18) -0.0008(18) -0.0084(17)
C13 0.046(2) 0.072(3) 0.095(3) 0.006(2) -0.001(2) -0.023(2)
C14 0.040(2) 0.087(3) 0.091(3) -0.005(3) -0.016(2) -0.012(2)
C15 0.042(2) 0.065(2) 0.063(2) -0.0072(19) -0.0150(18) 0.0000(18)
C16 0.0345(16) 0.0376(16) 0.0369(17) -0.0058(13) -0.0012(13) 0.0013(13)
C17 0.0420(19) 0.050(2) 0.044(2) -0.0016(15) 0.0062(15) -0.0007(16)
C18 0.0408(19) 0.054(2) 0.052(2) -0.0133(17) 0.0098(16) 0.0000(16)
C19 0.0402(19) 0.0441(19) 0.067(2) -0.0106(17) 0.0030(17) 0.0103(16)
C20 0.0463(19) 0.0370(17) 0.058(2) -0.0011(16) 0.0000(17) 0.0045(15)
C21 0.0351(16) 0.0361(16) 0.0407(17) -0.0082(14) -0.0014(14) 0.0006(14)
C22 0.0410(18) 0.0470(19) 0.0336(17) -0.0005(15) -0.0049(14) 0.0096(15)
C23 0.059(2) 0.067(3) 0.055(2) -0.003(2) 0.0100(19) -0.013(2)
C24 0.080(3) 0.062(3) 0.054(2) 0.0005(19) 0.008(2) -0.023(2)
C25 0.081(3) 0.054(2) 0.060(3) 0.0079(19) -0.008(2) -0.006(2)
C26 0.053(2) 0.051(2) 0.051(2) 0.0016(17) -0.0050(17) -0.0024(18)
C27 0.049(2) 0.0451(18) 0.0338(17) -0.0050(14) -0.0024(15) -0.0020(16)
C28 0.0406(18) 0.0448(18) 0.0343(18) -0.0047(14) 0.0005(14) -0.0007(15)
C29 0.0404(18) 0.0460(18) 0.0373(18) -0.0034(14) 0.0014(15) 0.0020(15)
C30 0.047(2) 0.0434(18) 0.0337(18) -0.0059(14) 0.0019(15) 0.0029(15)
C31 0.047(2) 0.0465(19) 0.0404(19) -0.0013(14) 0.0058(15) -0.0012(16)
C32 0.0414(18) 0.0501(19) 0.0364(18) -0.0079(15) 0.0028(15) 0.0021(16)
C33 0.043(2) 0.068(2) 0.0376(19) -0.0068(17) 0.0014(15) 0.0036(18)
C34 0.051(2) 0.076(3) 0.066(3) -0.009(2) -0.0028(19) 0.014(2)
C35 0.056(3) 0.108(4) 0.084(3) -0.023(3) -0.007(2) 0.025(3)
C36 0.040(2) 0.142(5) 0.073(3) -0.019(3) -0.004(2) 0.019(3)
C37 0.051(3) 0.123(4) 0.063(3) -0.008(3) 0.007(2) -0.016(3)
C38 0.053(2) 0.0466(18) 0.0322(17) 0.0023(14) -0.0012(15) 0.0005(16)
C39 0.088(3) 0.069(3) 0.043(2) 0.0057(19) 0.016(2) 0.024(2)
C40 0.141(4) 0.101(3) 0.036(2) 0.019(2) 0.018(3) 0.047(3)
C41 0.129(4) 0.110(4) 0.044(3) 0.018(2) 0.002(3) 0.055(3)
C42 0.078(3) 0.075(3) 0.044(2) 0.0059(19) 0.0005(19) 0.031(2)
C43 0.050(2) 0.0477(19) 0.0343(18) 0.0016(14) -0.0009(15) 0.0053(16)
C44 0.0422(18) 0.0401(17) 0.0366(18) 0.0008(14) 0.0042(15) 0.0019(15)
C45 0.049(2) 0.066(2) 0.062(2) 0.0020(19) 0.0112(18) -0.0094(19)
C46 0.048(2) 0.066(3) 0.077(3) -0.017(2) 0.022(2) -0.0211(19)
C47 0.042(2) 0.077(3) 0.074(3) -0.020(2) 0.000(2) -0.015(2)
C48 0.040(2) 0.067(2) 0.068(3) -0.013(2) -0.0048(18) -0.0044(18)
C49 0.0332(17) 0.054(2) 0.049(2) -0.0122(16) 0.0038(15) -0.0001(15)
C50 0.0343(17) 0.0501(19) 0.0393(18) -0.0044(15) -0.0020(14) 0.0001(15)
C51 0.0348(17) 0.0480(19) 0.0399(18) 0.0036(15) -0.0022(14) 0.0040(14)
C52 0.0340(17) 0.0493(19) 0.0378(18) 0.0073(14) -0.0004(14) 0.0048(14)
C53 0.0383(18) 0.054(2) 0.0373(18) 0.0067(15) 0.0000(14) 0.0058(15)
C54 0.0375(17) 0.056(2) 0.0329(17) -0.0024(15) -0.0051(14) 0.0098(16)
C55 0.044(2) 0.061(2) 0.0337(18) -0.0058(16) -0.0042(15) 0.0172(17)
C56 0.047(2) 0.070(2) 0.064(3) -0.017(2) -0.0207(18) 0.0156(19)
C57 0.065(3) 0.089(3) 0.075(3) -0.031(3) -0.032(2) 0.041(3)
C58 0.104(4) 0.104(4) 0.047(3) -0.002(2) -0.015(2) 0.065(3)
C59 0.096(4) 0.098(4) 0.082(3) 0.043(3) 0.024(3) 0.047(3)
C60 0.0331(18) 0.052(2) 0.056(2) 0.0194(17) 0.0042(15) 0.0067(15)
C61 0.047(2) 0.106(3) 0.068(3) 0.045(2) 0.013(2) 0.021(2)
C62 0.049(2) 0.157(5) 0.104(4) 0.084(4) 0.032(3) 0.028(3)
C63 0.038(2) 0.148(5) 0.119(4) 0.083(4) 0.022(2) 0.023(3)
C64 0.0346(19) 0.094(3) 0.086(3) 0.049(3) 0.000(2) 0.005(2)
C65 0.0295(16) 0.0449(19) 0.062(2) 0.0202(16) -0.0014(15) 0.0018(14)
C66 0.0319(17) 0.0456(19) 0.052(2) 0.0080(16) -0.0115(15) -0.0049(15)
O7 0.0446(14) 0.0588(15) 0.0531(16) -0.0039(12) -0.0063(11) 0.0111(12)
O8 0.106(3) 0.131(3) 0.096(3) 0.036(2) 0.039(2) 0.049(3)
O9 0.151(6) 0.109(5) 0.094(5) 0.025(4) -0.034(4) -0.065(4)
O9' 0.077(5) 0.127(8) 0.093(6) -0.039(6) 0.007(5) -0.006(5)
O10 0.088(5) 0.152(7) 0.152(8) -0.037(6) -0.020(5) 0.012(5)

loop_
_atom_type_symbol
_atom_type_description
_atom_type_scat_dispersion_real
_atom_type_scat_dispersion_imag
_atom_type_scat_source
C C 0.0033 0.0016 'International Tables Vol C Tables 4.2.6.8 and 6.1.1.4'
H H 0.0000 0.0000 'International Tables Vol C Tables 4.2.6.8 and 6.1.1.4'
N N 0.0061 0.0033 'International Tables Vol C Tables 4.2.6.8 and 6.1.1.4'
O O 0.0106 0.0060 'International Tables Vol C Tables 4.2.6.8 and 6.1.1.4'
Sm Sm -0.1638 3.4418 'International Tables Vol C Tables 4.2.6.8 and 6.1.1.4'

loop_
_geom_angle_atom_site_label_1
_geom_angle_atom_site_label_2
_geom_angle_atom_site_label_3
_geom_angle
_geom_angle_site_symmetry_1
_geom_angle_site_symmetry_3
O5 Sm1 O4 80.84(8) . .
O5 Sm1 O3 88.22(8) . .
O4 Sm1 O3 52.95(7) . .
O5 Sm1 O7 76.56(8) . .
O4 Sm1 O7 74.38(8) . .
O3 Sm1 O7 126.94(8) . .
O5 Sm1 O2 128.06(8) . 5_667
O4 Sm1 O2 131.26(8) . 5_667
O3 Sm1 O2 142.80(7) . 5_667
O7 Sm1 O2 76.30(8) . 5_667
O5 Sm1 N3 152.89(8) . .
O4 Sm1 N3 73.90(8) . .
O3 Sm1 N3 84.41(8) . .
O7 Sm1 N3 87.17(8) . .
O2 Sm1 N3 66.56(8) 5_667 .
O5 Sm1 N2 138.96(8) . .
O4 Sm1 N2 113.78(7) . .
O3 Sm1 N2 74.17(7) . .
O7 Sm1 N2 143.15(8) . .
O2 Sm1 N2 72.16(7) 5_667 .
N3 Sm1 N2 63.14(8) . .
O5 Sm1 N1 77.83(8) . .
O4 Sm1 N1 126.42(8) . .
O3 Sm1 N1 77.70(8) . .
O7 Sm1 N1 143.29(8) . .
O2 Sm1 N1 99.98(8) 5_667 .
N3 Sm1 N1 125.48(8) . .
N2 Sm1 N1 62.48(8) . .
O5 Sm1 O1 78.56(8) . 5_667
O4 Sm1 O1 141.55(7) . 5_667
O3 Sm1 O1 156.05(7) . 5_667
O7 Sm1 O1 69.46(8) . 5_667
O2 Sm1 O1 50.59(7) 5_667 5_667
N3 Sm1 O1 116.05(8) . 5_667
N2 Sm1 O1 103.01(7) . 5_667
N1 Sm1 O1 80.02(8) . 5_667
O5 Sm1 C22 102.89(9) . 5_667
O4 Sm1 C22 139.88(8) . 5_667
O3 Sm1 C22 163.73(8) . 5_667
O7 Sm1 C22 68.00(8) . 5_667
O2 Sm1 C22 25.32(8) 5_667 5_667
N3 Sm1 C22 90.54(9) . 5_667
N2 Sm1 C22 89.75(8) . 5_667
N1 Sm1 C22 92.89(9) . 5_667
O1 Sm1 C22 25.62(8) 5_667 5_667
C5 N1 C1 117.2(3) . .
C5 N1 Sm1 121.8(2) . .
C1 N1 Sm1 120.9(2) . .
C10 N2 C6 118.1(2) . .
C10 N2 Sm1 120.11(18) . .
C6 N2 Sm1 120.75(18) . .
C15 N3 C11 118.0(3) . .
C15 N3 Sm1 118.3(2) . .
C11 N3 Sm1 119.0(2) . .
C23 N4 C27 116.6(3) . .
C32 N5 C28 118.0(3) . .
C33 N6 C37 116.1(4) . .
C49 N7 C45 117.4(3) . .
C54 N8 C50 118.3(3) . .
C55 N9 C59 117.6(4) . .
C22 O1 Sm1 90.53(19) . 5_667
C22 O2 Sm1 95.5(2) . 5_667
C44 O3 Sm1 93.01(18) . .
C44 O4 Sm1 92.92(18) . .
C66 O5 Sm1 147.1(2) . .
N1 C1 C2 124.0(3) . .
N1 C1 H1 118.0 . .
C2 C1 H1 118.0 . .
C3 C2 C1 118.6(3) . .
C3 C2 H2 120.7 . .
C1 C2 H2 120.7 . .
C2 C3 C4 118.8(3) . .
C2 C3 H3 120.6 . .
C4 C3 H3 120.6 . .
C3 C4 C5 119.8(3) . .
C3 C4 H4 120.1 . .
C5 C4 H4 120.1 . .
N1 C5 C4 121.6(3) . .
N1 C5 C6 116.5(3) . .
C4 C5 C6 121.9(3) . .
N2 C6 C7 121.5(3) . .
N2 C6 C5 116.6(3) . .
C7 C6 C5 121.9(3) . .
C6 C7 C8 120.8(3) . .
C6 C7 H7 119.6 . .
C8 C7 H7 119.6 . .
C9 C8 C7 117.0(3) . .
C9 C8 C16 122.7(3) . .
C7 C8 C16 120.2(3) . .
C8 C9 C10 119.9(3) . .
C8 C9 H9 120.0 . .
C10 C9 H9 120.0 . .
N2 C10 C9 122.6(3) . .
N2 C10 C11 116.1(3) . .
C9 C10 C11 121.3(3) . .
N3 C11 C12 122.3(3) . .
N3 C11 C10 115.9(3) . .
C12 C11 C10 121.8(3) . .
C11 C12 C13 118.7(4) . .
C11 C12 H12 120.7 . .
C13 C12 H12 120.7 . .
C14 C13 C12 119.3(4) . .
C14 C13 H13 120.4 . .
C12 C13 H13 120.4 . .
C13 C14 C15 119.1(4) . .
C13 C14 H14 120.5 . .
C15 C14 H14 120.5 . .
N3 C15 C14 122.7(4) . .
N3 C15 H15 118.7 . .
C14 C15 H15 118.7 . .
C17 C16 C21 119.2(3) . .
C17 C16 C8 118.1(3) . .
C21 C16 C8 122.7(3) . .
C18 C17 C16 120.7(3) . .
C18 C17 H17 119.6 . .
C16 C17 H17 119.6 . .
C19 C18 C17 120.5(3) . .
C19 C18 H18 119.7 . .
C17 C18 H18 119.7 . .
C18 C19 C20 119.9(3) . .
C18 C19 H19 120.1 . .
C20 C19 H19 120.1 . .
C21 C20 C19 120.7(3) . .
C21 C20 H20 119.6 . .
C19 C20 H20 119.6 . .
C20 C21 C16 118.9(3) . .
C20 C21 C22 119.3(3) . .
C16 C21 C22 121.6(3) . .
O2 C22 O1 121.7(3) . .
O2 C22 C21 117.6(3) . .
O1 C22 C21 120.6(3) . .
O2 C22 Sm1 59.15(16) . 5_667
O1 C22 Sm1 63.85(17) . 5_667
C21 C22 Sm1 164.2(2) . 5_667
N4 C23 C24 124.7(4) . .
N4 C23 H23 117.7 . .
C24 C23 H23 117.7 . .
C23 C24 C25 118.3(4) . .
C23 C24 H24 120.8 . .
C25 C24 H24 120.8 . .
C24 C25 C26 118.9(4) . .
C24 C25 H25 120.5 . .
C26 C25 H25 120.5 . .
C25 C26 C27 119.2(4) . .
C25 C26 H26 120.4 . .
C27 C26 H26 120.4 . .
N4 C27 C26 122.2(3) . .
N4 C27 C28 116.9(3) . .
C26 C27 C28 120.9(3) . .
N5 C28 C29 122.3(3) . .
N5 C28 C27 115.9(3) . .
C29 C28 C27 121.7(3) . .
C28 C29 C30 119.9(3) . .
C28 C29 H29 120.1 . .
C30 C29 H29 120.1 . .
C29 C30 C31 117.6(3) . .
C29 C30 C38 120.4(3) . .
C31 C30 C38 121.7(3) . .
C32 C31 C30 119.0(3) . .
C32 C31 H31 120.5 . .
C30 C31 H31 120.5 . .
N5 C32 C31 123.1(3) . .
N5 C32 C33 115.3(3) . .
C31 C32 C33 121.6(3) . .
N6 C33 C34 122.6(3) . .
N6 C33 C32 116.6(3) . .
C34 C33 C32 120.8(3) . .
C35 C34 C33 119.9(4) . .
C35 C34 H34 120.1 . .
C33 C34 H34 120.1 . .
C34 C35 C36 118.5(5) . .
C34 C35 H35 120.8 . .
C36 C35 H35 120.8 . .
C37 C36 C35 119.0(4) . .
C37 C36 H36 120.5 . .
C35 C36 H36 120.5 . .
N6 C37 C36 123.9(4) . .
N6 C37 H37 118.0 . .
C36 C37 H37 118.0 . .
C39 C38 C43 118.2(3) . .
C39 C38 C30 117.3(3) . .
C43 C38 C30 124.1(3) . .
C40 C39 C38 121.8(4) . .
C40 C39 H39 119.1 . .
C38 C39 H39 119.1 . .
C41 C40 C39 119.6(4) . .
C41 C40 H40 120.2 . .
C39 C40 H40 120.2 . .
C40 C41 C42 119.6(4) . .
C40 C41 H41 120.2 . .
C42 C41 H41 120.2 . .
C41 C42 C43 121.6(4) . .
C41 C42 H42 119.2 . .
C43 C42 H42 119.2 . .
C42 C43 C38 119.0(3) . .
C42 C43 C44 116.9(3) . .
C38 C43 C44 123.8(3) . .
O3 C44 O4 120.8(3) . .
O3 C44 C43 120.2(3) . .
O4 C44 C43 118.9(3) . .
N7 C45 C46 123.9(4) . .
N7 C45 H45 118.1 . .
C46 C45 H45 118.1 . .
C47 C46 C45 118.2(4) . .
C47 C46 H46 120.9 . .
C45 C46 H46 120.9 . .
C46 C47 C48 119.3(4) . .
C46 C47 H47 120.4 . .
C48 C47 H47 120.4 . .
C47 C48 C49 119.5(4) . .
C47 C48 H48 120.2 . .
C49 C48 H48 120.2 . .
N7 C49 C48 121.7(3) . .
N7 C49 C50 118.3(3) . .
C48 C49 C50 119.9(3) . .
N8 C50 C51 122.6(3) . .
N8 C50 C49 114.6(3) . .
C51 C50 C49 122.8(3) . .
C52 C51 C50 119.2(3) . .
C52 C51 H51 120.4 . .
C50 C51 H51 120.4 . .
C51 C52 C53 118.0(3) . .
C51 C52 C60 122.5(3) . .
C53 C52 C60 119.4(3) . .
C52 C53 C54 119.4(3) . .
C52 C53 H53 120.3 . .
C54 C53 H53 120.3 . .
N8 C54 C53 122.4(3) . .
N8 C54 C55 117.1(3) . .
C53 C54 C55 120.4(3) . .
N9 C55 C56 122.2(3) . .
N9 C55 C54 117.4(3) . .
C56 C55 C54 120.4(4) . .
C57 C56 C55 119.0(4) . .
C57 C56 H56 120.5 . .
C55 C56 H56 120.5 . .
C58 C57 C56 119.0(4) . .
C58 C57 H57 120.5 . .
C56 C57 H57 120.5 . .
C57 C58 C59 118.6(4) . .
C57 C58 H58 120.7 . .
C59 C58 H58 120.7 . .
N9 C59 C58 123.5(5) . .
N9 C59 H59 118.2 . .
C58 C59 H59 118.2 . .
C61 C60 C65 119.2(3) . .
C61 C60 C52 117.7(3) . .
C65 C60 C52 123.0(3) . .
C60 C61 C62 120.3(4) . .
C60 C61 H61 119.9 . .
C62 C61 H61 119.9 . .
C63 C62 C61 120.1(4) . .
C63 C62 H62 120.0 . .
C61 C62 H62 120.0 . .
C64 C63 C62 119.8(4) . .
C64 C63 H63 120.1 . .
C62 C63 H63 120.1 . .
C63 C64 C65 121.3(4) . .
C63 C64 H64 119.4 . .
C65 C64 H64 119.4 . .
C64 C65 C60 119.3(3) . .
C64 C65 C66 116.9(3) . .
C60 C65 C66 123.4(3) . .
O6 C66 O5 124.9(3) . .
O6 C66 C65 118.1(3) . .
O5 C66 C65 116.9(3) . .
Sm1 O7 H7A 128(3) . .
Sm1 O7 H7B 118(3) . .
H7A O7 H7B 105(4) . .
H8B O8 H8A 82(5) . .

loop_
_geom_bond_atom_site_label_1
_geom_bond_atom_site_label_2
_geom_bond_distance
_geom_bond_site_symmetry_2
Sm1 O5 2.326(2) .
Sm1 O4 2.464(2) .
Sm1 O3 2.466(2) .
Sm1 O7 2.487(2) .
Sm1 O2 2.508(2) 5_667
Sm1 N3 2.583(3) .
Sm1 N2 2.602(2) .
Sm1 N1 2.606(3) .
Sm1 O1 2.610(2) 5_667
Sm1 C22 2.907(3) 5_667
N1 C5 1.337(4) .
N1 C1 1.343(4) .
N2 C10 1.344(4) .
N2 C6 1.351(4) .
N3 C15 1.335(4) .
N3 C11 1.345(4) .
N4 C23 1.336(5) .
N4 C27 1.343(4) .
N5 C32 1.338(4) .
N5 C28 1.344(4) .
N6 C33 1.333(5) .
N6 C37 1.355(5) .
N7 C49 1.335(4) .
N7 C45 1.338(4) .
N8 C54 1.329(4) .
N8 C50 1.345(4) .
N9 C55 1.319(5) .
N9 C59 1.340(5) .
O1 C22 1.257(4) .
O1 Sm1 2.610(2) 5_667
O2 C22 1.249(4) .
O2 Sm1 2.508(2) 5_667
O3 C44 1.260(4) .
O4 C44 1.268(4) .
O5 C66 1.273(4) .
O6 C66 1.238(4) .
C1 C2 1.367(5) .
C1 H1 0.9300 .
C2 C3 1.358(5) .
C2 H2 0.9300 .
C3 C4 1.380(5) .
C3 H3 0.9300 .
C4 C5 1.383(4) .
C4 H4 0.9300 .
C5 C6 1.483(4) .
C6 C7 1.384(4) .
C7 C8 1.388(4) .
C7 H7 0.9300 .
C8 C9 1.384(4) .
C8 C16 1.479(4) .
C9 C10 1.386(4) .
C9 H9 0.9300 .
C10 C11 1.483(4) .
C11 C12 1.378(4) .
C12 C13 1.383(5) .
C12 H12 0.9300 .
C13 C14 1.362(6) .
C13 H13 0.9300 .
C14 C15 1.378(5) .
C14 H14 0.9300 .
C15 H15 0.9300 .
C16 C17 1.396(4) .
C16 C21 1.398(4) .
C17 C18 1.373(5) .
C17 H17 0.9300 .
C18 C19 1.361(5) .
C18 H18 0.9300 .
C19 C20 1.391(5) .
C19 H19 0.9300 .
C20 C21 1.391(4) .
C20 H20 0.9300 .
C21 C22 1.505(4) .
C22 Sm1 2.907(3) 5_667
C23 C24 1.358(5) .
C23 H23 0.9300 .
C24 C25 1.366(5) .
C24 H24 0.9300 .
C25 C26 1.377(5) .
C25 H25 0.9300 .
C26 C27 1.381(4) .
C26 H26 0.9300 .
C27 C28 1.486(4) .
C28 C29 1.384(4) .
C29 C30 1.388(4) .
C29 H29 0.9300 .
C30 C31 1.397(5) .
C30 C38 1.493(4) .
C31 C32 1.384(4) .
C31 H31 0.9300 .
C32 C33 1.498(5) .
C33 C34 1.387(5) .
C34 C35 1.362(6) .
C34 H34 0.9300 .
C35 C36 1.367(7) .
C35 H35 0.9300 .
C36 C37 1.364(6) .
C36 H36 0.9300 .
C37 H37 0.9300 .
C38 C39 1.390(5) .
C38 C43 1.400(4) .
C39 C40 1.380(6) .
C39 H39 0.9300 .
C40 C41 1.368(6) .
C40 H40 0.9300 .
C41 C42 1.379(6) .
C41 H41 0.9300 .
C42 C43 1.386(5) .
C42 H42 0.9300 .
C43 C44 1.500(4) .
C45 C46 1.376(5) .
C45 H45 0.9300 .
C46 C47 1.361(6) .
C46 H46 0.9300 .
C47 C48 1.369(5) .
C47 H47 0.9300 .
C48 C49 1.390(5) .
C48 H48 0.9300 .
C49 C50 1.493(5) .
C50 C51 1.390(4) .
C51 C52 1.385(4) .
C51 H51 0.9300 .
C52 C53 1.390(4) .
C52 C60 1.497(4) .
C53 C54 1.393(4) .
C53 H53 0.9300 .
C54 C55 1.489(4) .
C55 C56 1.379(5) .
C56 C57 1.377(5) .
C56 H56 0.9300 .
C57 C58 1.354(7) .
C57 H57 0.9300 .
C58 C59 1.365(7) .
C58 H58 0.9300 .
C59 H59 0.9300 .
C60 C61 1.383(5) .
C60 C65 1.397(5) .
C61 C62 1.395(5) .
C61 H61 0.9300 .
C62 C63 1.373(6) .
C62 H62 0.9300 .
C63 C64 1.366(6) .
C63 H63 0.9300 .
C64 C65 1.387(4) .
C64 H64 0.9300 .
C65 C66 1.494(5) .
O7 H7A 0.855(18) .
O7 H7B 0.842(18) .
O8 H8B 0.87(2) .
O8 H8A 0.88(2) .
O9 O9' 1.482(10) .

loop_
_geom_hbond_atom_site_label_D
_geom_hbond_atom_site_label_H
_geom_hbond_atom_site_label_A
_geom_hbond_distance_DH
_geom_hbond_distance_HA
_geom_hbond_distance_DA
_geom_hbond_angle_DHA
_geom_hbond_site_symmetry_A
O8 H8B O6 0.87(2) 1.80(3) 2.636(5) 161(6) 5_666
O7 H7B O8 0.842(18) 2.25(2) 3.045(5) 157(3) 5_666
O7 H7A N7 0.855(18) 1.91(2) 2.755(4) 168(4) .
C51 H51 O4 0.93 2.61 3.513(4) 164.1 .
C12 H12 O9 0.93 2.45 3.351(8) 162.8 .
C9 H9 O9 0.93 2.58 3.445(6) 154.3 .
C4 H4 O10 0.93 2.44 3.286(8) 150.7 1_655
C2 H2 O9' 0.93 2.59 3.260(9) 129.0 8_765
C1 H1 O5 0.93 2.40 3.050(4) 126.9 .

loop_
_geom_torsion_atom_site_label_1
_geom_torsion_atom_site_label_2
_geom_torsion_atom_site_label_3
_geom_torsion_atom_site_label_4
_geom_torsion
_geom_torsion_site_symmetry_1
_geom_torsion_site_symmetry_2
_geom_torsion_site_symmetry_3
_geom_torsion_site_symmetry_4
C5 N1 C1 C2 -1.5(5) . . . .
Sm1 N1 C1 C2 176.3(3) . . . .
N1 C1 C2 C3 0.3(6) . . . .
C1 C2 C3 C4 0.4(6) . . . .
C2 C3 C4 C5 0.1(6) . . . .
C1 N1 C5 C4 2.0(5) . . . .
Sm1 N1 C5 C4 -175.7(2) . . . .
C1 N1 C5 C6 -177.3(3) . . . .
Sm1 N1 C5 C6 5.0(4) . . . .
C3 C4 C5 N1 -1.4(5) . . . .
C3 C4 C5 C6 177.9(3) . . . .
C10 N2 C6 C7 4.2(4) . . . .
Sm1 N2 C6 C7 -163.9(2) . . . .
C10 N2 C6 C5 -176.1(3) . . . .
Sm1 N2 C6 C5 15.8(3) . . . .
N1 C5 C6 N2 -13.5(4) . . . .
C4 C5 C6 N2 167.2(3) . . . .
N1 C5 C6 C7 166.3(3) . . . .
C4 C5 C6 C7 -13.1(5) . . . .
N2 C6 C7 C8 -2.8(5) . . . .
C5 C6 C7 C8 177.5(3) . . . .
C6 C7 C8 C9 -1.0(4) . . . .
C6 C7 C8 C16 176.3(3) . . . .
C7 C8 C9 C10 3.1(4) . . . .
C16 C8 C9 C10 -174.1(3) . . . .
C6 N2 C10 C9 -2.0(4) . . . .
Sm1 N2 C10 C9 166.2(2) . . . .
C6 N2 C10 C11 -179.4(3) . . . .
Sm1 N2 C10 C11 -11.1(3) . . . .
C8 C9 C10 N2 -1.7(5) . . . .
C8 C9 C10 C11 175.5(3) . . . .
C15 N3 C11 C12 -2.3(5) . . . .
Sm1 N3 C11 C12 152.8(3) . . . .
C15 N3 C11 C10 177.1(3) . . . .
Sm1 N3 C11 C10 -27.8(3) . . . .
N2 C10 C11 N3 25.6(4) . . . .
C9 C10 C11 N3 -151.8(3) . . . .
N2 C10 C11 C12 -155.1(3) . . . .
C9 C10 C11 C12 27.5(5) . . . .
N3 C11 C12 C13 0.6(5) . . . .
C10 C11 C12 C13 -178.8(3) . . . .
C11 C12 C13 C14 1.5(6) . . . .
C12 C13 C14 C15 -1.9(7) . . . .
C11 N3 C15 C14 2.0(5) . . . .
Sm1 N3 C15 C14 -153.4(3) . . . .
C13 C14 C15 N3 0.1(7) . . . .
C9 C8 C16 C17 114.1(3) . . . .
C7 C8 C16 C17 -63.0(4) . . . .
C9 C8 C16 C21 -64.2(4) . . . .
C7 C8 C16 C21 118.7(3) . . . .
C21 C16 C17 C18 -1.5(5) . . . .
C8 C16 C17 C18 -179.9(3) . . . .
C16 C17 C18 C19 -0.1(5) . . . .
C17 C18 C19 C20 1.6(5) . . . .
C18 C19 C20 C21 -1.5(5) . . . .
C19 C20 C21 C16 -0.1(5) . . . .
C19 C20 C21 C22 -174.7(3) . . . .
C17 C16 C21 C20 1.6(4) . . . .
C8 C16 C21 C20 179.9(3) . . . .
C17 C16 C21 C22 176.1(3) . . . .
C8 C16 C21 C22 -5.6(4) . . . .
Sm1 O2 C22 O1 13.7(3) 5_667 . . .
Sm1 O2 C22 C21 -162.2(2) 5_667 . . .
Sm1 O1 C22 O2 -13.1(3) 5_667 . . .
Sm1 O1 C22 C21 162.7(3) 5_667 . . .
C20 C21 C22 O2 132.3(3) . . . .
C16 C21 C22 O2 -42.1(4) . . . .
C20 C21 C22 O1 -43.7(4) . . . .
C16 C21 C22 O1 141.9(3) . . . .
C20 C21 C22 Sm1 58.3(9) . . . 5_667
C16 C21 C22 Sm1 -116.1(8) . . . 5_667
C27 N4 C23 C24 0.1(6) . . . .
N4 C23 C24 C25 -0.3(6) . . . .
C23 C24 C25 C26 -0.4(6) . . . .
C24 C25 C26 C27 1.2(6) . . . .
C23 N4 C27 C26 0.7(5) . . . .
C23 N4 C27 C28 177.9(3) . . . .
C25 C26 C27 N4 -1.4(5) . . . .
C25 C26 C27 C28 -178.5(3) . . . .
C32 N5 C28 C29 -1.2(4) . . . .
C32 N5 C28 C27 175.9(3) . . . .
N4 C27 C28 N5 177.1(3) . . . .
C26 C27 C28 N5 -5.7(4) . . . .
N4 C27 C28 C29 -5.8(5) . . . .
C26 C27 C28 C29 171.4(3) . . . .
N5 C28 C29 C30 2.9(5) . . . .
C27 C28 C29 C30 -174.1(3) . . . .
C28 C29 C30 C31 -1.6(5) . . . .
C28 C29 C30 C38 172.3(3) . . . .
C29 C30 C31 C32 -1.1(5) . . . .
C38 C30 C31 C32 -174.9(3) . . . .
C28 N5 C32 C31 -1.8(5) . . . .
C28 N5 C32 C33 178.8(3) . . . .
C30 C31 C32 N5 2.9(5) . . . .
C30 C31 C32 C33 -177.6(3) . . . .
C37 N6 C33 C34 0.1(5) . . . .
C37 N6 C33 C32 179.0(3) . . . .
N5 C32 C33 N6 -162.8(3) . . . .
C31 C32 C33 N6 17.8(5) . . . .
N5 C32 C33 C34 16.1(5) . . . .
C31 C32 C33 C34 -163.4(3) . . . .
N6 C33 C34 C35 0.1(6) . . . .
C32 C33 C34 C35 -178.6(4) . . . .
C33 C34 C35 C36 -0.6(6) . . . .
C34 C35 C36 C37 0.7(7) . . . .
C33 N6 C37 C36 0.1(6) . . . .
C35 C36 C37 N6 -0.5(7) . . . .
C29 C30 C38 C39 -124.9(4) . . . .
C31 C30 C38 C39 48.7(5) . . . .
C29 C30 C38 C43 48.3(5) . . . .
C31 C30 C38 C43 -138.1(3) . . . .
C43 C38 C39 C40 -1.9(6) . . . .
C30 C38 C39 C40 171.7(4) . . . .
C38 C39 C40 C41 -1.5(8) . . . .
C39 C40 C41 C42 3.1(8) . . . .
C40 C41 C42 C43 -1.4(8) . . . .
C41 C42 C43 C38 -2.0(6) . . . .
C41 C42 C43 C44 172.4(4) . . . .
C39 C38 C43 C42 3.5(5) . . . .
C30 C38 C43 C42 -169.6(3) . . . .
C39 C38 C43 C44 -170.5(3) . . . .
C30 C38 C43 C44 16.4(5) . . . .
Sm1 O3 C44 O4 -5.8(3) . . . .
Sm1 O3 C44 C43 169.6(3) . . . .
Sm1 O4 C44 O3 5.8(3) . . . .
Sm1 O4 C44 C43 -169.7(3) . . . .
C42 C43 C44 O3 -147.9(3) . . . .
C38 C43 C44 O3 26.3(5) . . . .
C42 C43 C44 O4 27.7(5) . . . .
C38 C43 C44 O4 -158.2(3) . . . .
C49 N7 C45 C46 -1.0(5) . . . .
N7 C45 C46 C47 1.6(6) . . . .
C45 C46 C47 C48 -0.3(6) . . . .
C46 C47 C48 C49 -1.4(6) . . . .
C45 N7 C49 C48 -0.8(5) . . . .
C45 N7 C49 C50 176.2(3) . . . .
C47 C48 C49 N7 2.0(5) . . . .
C47 C48 C49 C50 -175.0(3) . . . .
C54 N8 C50 C51 -1.6(5) . . . .
C54 N8 C50 C49 177.5(3) . . . .
N7 C49 C50 N8 -155.0(3) . . . .
C48 C49 C50 N8 22.1(4) . . . .
N7 C49 C50 C51 24.1(5) . . . .
C48 C49 C50 C51 -158.8(3) . . . .
N8 C50 C51 C52 -0.6(5) . . . .
C49 C50 C51 C52 -179.6(3) . . . .
C50 C51 C52 C53 1.4(5) . . . .
C50 C51 C52 C60 -175.6(3) . . . .
C51 C52 C53 C54 -0.2(5) . . . .
C60 C52 C53 C54 176.9(3) . . . .
C50 N8 C54 C53 2.9(5) . . . .
C50 N8 C54 C55 -177.1(3) . . . .
C52 C53 C54 N8 -2.0(5) . . . .
C52 C53 C54 C55 178.0(3) . . . .
C59 N9 C55 C56 -1.9(6) . . . .
C59 N9 C55 C54 178.6(4) . . . .
N8 C54 C55 N9 -178.0(3) . . . .
C53 C54 C55 N9 2.0(5) . . . .
N8 C54 C55 C56 2.5(5) . . . .
C53 C54 C55 C56 -177.5(3) . . . .
N9 C55 C56 C57 2.7(6) . . . .
C54 C55 C56 C57 -177.9(3) . . . .
C55 C56 C57 C58 -1.2(6) . . . .
C56 C57 C58 C59 -1.0(7) . . . .
C55 N9 C59 C58 -0.4(7) . . . .
C57 C58 C59 N9 1.9(8) . . . .
C51 C52 C60 C61 131.8(4) . . . .
C53 C52 C60 C61 -45.1(5) . . . .
C51 C52 C60 C65 -46.3(5) . . . .
C53 C52 C60 C65 136.8(3) . . . .
C65 C60 C61 C62 -1.4(7) . . . .
C52 C60 C61 C62 -179.6(4) . . . .
C60 C61 C62 C63 2.0(9) . . . .
C61 C62 C63 C64 -0.6(9) . . . .
C62 C63 C64 C65 -1.3(8) . . . .
C63 C64 C65 C60 1.9(7) . . . .
C63 C64 C65 C66 -171.4(4) . . . .
C61 C60 C65 C64 -0.5(6) . . . .
C52 C60 C65 C64 177.6(4) . . . .
C61 C60 C65 C66 172.3(4) . . . .
C52 C60 C65 C66 -9.6(5) . . . .
Sm1 O5 C66 O6 87.4(5) . . . .
Sm1 O5 C66 C65 -96.0(4) . . . .
C64 C65 C66 O6 128.1(4) . . . .
C60 C65 C66 O6 -44.9(5) . . . .
C64 C65 C66 O5 -48.7(5) . . . .
C60 C65 C66 O5 138.3(3) . . . .
